data_4305344
loop_
_publ_author_name
'Tereza Afrati'
'Catherine Dendrinou-Samara'
'Catherine Raptopoulou'
'Aris Terzis'
'Vassilis Tangoulis'
'Athanassios Tsipis'
'Dimitris P. Kessissoglou'

_publ_section_title
;
Experimental and Theoretical Study of the Antisymmetric Magnetic Behavior
of Copperinverse-9-Metallacrown-3 Compounds
;
_journal_name_full 'Inorganic Chemistry'
_journal_page_first 7545
_journal_page_last 7555
_journal_paper_doi 10.1021/ic8003257
_journal_volume 47
_journal_year 2008
_chemical_formula_sum 'C36 H30 Cl2 Cu3 N6 O13'
_chemical_formula_weight 1016.18
_chemical_name_systematic
;
 ?
;
_space_group_IT_number 15
_symmetry_cell_setting monoclinic
_symmetry_space_group_name_Hall '-C 2yc'
_symmetry_space_group_name_H-M 'C 1 2/c 1'
_atom_sites_solution_hydrogens geom
_atom_sites_solution_primary direct
_atom_sites_solution_secondary difmap
_audit_creation_method SHELXL-97
_cell_angle_alpha 90.00
_cell_angle_beta 115.67(2)
_cell_angle_gamma 90.00
_cell_formula_units_Z 8
_cell_length_a 37.57(3)
_cell_length_b 7.956(6)
_cell_length_c 29.53(2)
_cell_measurement_reflns_used 25
_cell_measurement_temperature 298
_cell_measurement_theta_max 11.0
_cell_measurement_theta_min 5.5
_cell_volume 7956(10)
_computing_structure_refinement 'SHELXL-97 (Sheldrick, 1997)'
_computing_structure_solution 'SHELXS-97 (Sheldrick, 1997)'
_diffrn_ambient_temperature 298
_diffrn_measured_fraction_theta_full 0.976
_diffrn_measured_fraction_theta_max 0.976
_diffrn_measurement_device_type 'Crystal Logic Dual Goniometer'
_diffrn_measurement_method \q/2\q
_diffrn_radiation_monochromator graphite
_diffrn_radiation_source 'fine-focus sealed tube'
_diffrn_radiation_type MoK\a
_diffrn_radiation_wavelength 0.71073
_diffrn_reflns_av_R_equivalents 0.0348
_diffrn_reflns_av_sigmaI/netI 0.0667
_diffrn_reflns_limit_h_max 0
_diffrn_reflns_limit_h_min -43
_diffrn_reflns_limit_k_max 0
_diffrn_reflns_limit_k_min -9
_diffrn_reflns_limit_l_max 33
_diffrn_reflns_limit_l_min -30
_diffrn_reflns_number 6373
_diffrn_reflns_theta_full 24.25
_diffrn_reflns_theta_max 24.25
_diffrn_reflns_theta_min 2.22
_diffrn_standards_decay_% -0.3
_diffrn_standards_interval_count 97
_diffrn_standards_number 3
_exptl_absorpt_coefficient_mu 1.797
_exptl_absorpt_correction_T_max 1.00
_exptl_absorpt_correction_T_min 0.76
_exptl_absorpt_correction_type 'psi-scan empirical'
_exptl_crystal_colour 'dark green'
_exptl_crystal_density_diffrn 1.697
_exptl_crystal_density_method 'not measured'
_exptl_crystal_description parall
_exptl_crystal_F_000 4104
_exptl_crystal_size_max 0.70
_exptl_crystal_size_mid 0.40
_exptl_crystal_size_min 0.10
_refine_diff_density_max 1.069
_refine_diff_density_min -0.545
_refine_diff_density_rms 0.095
_refine_ls_extinction_method none
_refine_ls_goodness_of_fit_ref 1.098
_refine_ls_hydrogen_treatment refall
_refine_ls_matrix_type full
_refine_ls_number_parameters 661
_refine_ls_number_reflns 6267
_refine_ls_number_restraints 0
_refine_ls_restrained_S_all 1.098
_refine_ls_R_factor_all 0.0854
_refine_ls_R_factor_gt 0.0513
_refine_ls_shift/su_max 0.004
_refine_ls_shift/su_mean 0.000
_refine_ls_structure_factor_coef Fsqd
_refine_ls_weighting_details 'calc w=1/[\s^2^(Fo^2^)+(0.0359P)^2^+46.8347P] where P=(Fo^2^+2Fc^2^)/3'
_refine_ls_weighting_scheme calc
_refine_ls_wR_factor_gt 0.1153
_refine_ls_wR_factor_ref 0.1343
_reflns_number_gt 4501
_reflns_number_total 6267
_reflns_threshold_expression >2sigma(I)
_cod_data_source_file ic8003257-file001_2.cif
_cod_data_source_block kep222
_cod_database_code 4305344

loop_
_symmetry_equiv_pos_as_xyz
'x, y, z'
'x, -y, z+1/2'
'x+1/2, y+1/2, z'
'x+1/2, -y+1/2, z+1/2'
'-x, -y, -z'
'-x, y, -z-1/2'
'-x+1/2, -y+1/2, -z'
'-x+1/2, y+1/2, -z-1/2'

loop_
_atom_site_label
_atom_site_type_symbol
_atom_site_fract_x
_atom_site_fract_y
_atom_site_fract_z
_atom_site_U_iso_or_equiv
_atom_site_adp_type
_atom_site_occupancy
_atom_site_symmetry_multiplicity
_atom_site_calc_flag
_atom_site_refinement_flags
_atom_site_disorder_assembly
_atom_site_disorder_group
Cu1 Cu 0.14266(2) 0.53805(10) 0.03446(3) 0.0348(2) Uani 1 1 d . . .
Cu2 Cu 0.07601(2) 0.43284(10) 0.06954(3) 0.0337(2) Uani 1 1 d . . .
Cu3 Cu 0.16224(2) 0.49875(10) 0.15144(3) 0.0348(2) Uani 1 1 d . . .
O1 O 0.20617(12) 0.5312(6) 0.13594(14) 0.0419(11) Uani 1 1 d . . .
N1 N 0.16982(14) 0.4969(7) -0.00828(17) 0.0362(12) Uani 1 1 d . . .
N2 N 0.19712(14) 0.5182(6) 0.08722(17) 0.0341(11) Uani 1 1 d . . .
O11 O 0.09170(11) 0.4811(6) -0.01796(15) 0.0409(10) Uani 1 1 d . . .
N11 N 0.02473(14) 0.3126(6) 0.04176(18) 0.0355(12) Uani 1 1 d . . .
N12 N 0.06643(13) 0.4212(7) -0.00131(17) 0.0349(12) Uani 1 1 d . . .
O21 O 0.08134(11) 0.4360(6) 0.13724(15) 0.0415(11) Uani 1 1 d . . .
N21 N 0.19503(14) 0.4491(7) 0.22314(18) 0.0364(12) Uani 1 1 d . . .
N22 N 0.11961(13) 0.4400(6) 0.17039(17) 0.0324(11) Uani 1 1 d . . .
O31 O 0.12270(12) 0.5737(6) 0.08462(16) 0.0340(10) Uani 1 1 d . . .
O41 O 0.16045(15) 0.7824(6) 0.1906(2) 0.0666(15) Uani 1 1 d . . .
OW O 0.1290(3) 0.2298(9) 0.0928(3) 0.077(2) Uani 1 1 d . . .
C1 C 0.1524(2) 0.4757(10) -0.0582(2) 0.0492(18) Uani 1 1 d . . .
C2 C 0.1739(2) 0.4436(11) -0.0844(3) 0.060(2) Uani 1 1 d . . .
C3 C 0.2145(2) 0.4301(10) -0.0591(3) 0.0522(18) Uani 1 1 d . . .
C4 C 0.2320(2) 0.4494(9) -0.0079(2) 0.0413(15) Uani 1 1 d . . .
C5 C 0.20918(17) 0.4827(7) 0.0171(2) 0.0333(13) Uani 1 1 d . . .
C6 C 0.22435(17) 0.4992(8) 0.0726(2) 0.0335(13) Uani 1 1 d . . .
C7 C 0.26709(17) 0.4866(8) 0.1072(2) 0.0386(15) Uani 1 1 d . . .
C8 C 0.2950(2) 0.5815(10) 0.0991(3) 0.0478(17) Uani 1 1 d . . .
C9 C 0.3349(2) 0.5664(13) 0.1325(4) 0.063(2) Uani 1 1 d . . .
C10 C 0.3466(2) 0.4609(13) 0.1733(3) 0.070(3) Uani 1 1 d . . .
C11 C 0.3190(3) 0.3691(13) 0.1810(3) 0.061(2) Uani 1 1 d . . .
C12 C 0.2798(2) 0.3803(10) 0.1484(3) 0.0485(17) Uani 1 1 d . . .
C21 C 0.0041(2) 0.2671(9) 0.0669(3) 0.0451(17) Uani 1 1 d . . .
C22 C -0.0315(2) 0.1835(9) 0.0443(3) 0.0483(18) Uani 1 1 d . . .
C23 C -0.04562(19) 0.1440(9) -0.0056(3) 0.0455(17) Uani 1 1 d . . .
C24 C -0.02394(18) 0.1889(9) -0.0320(3) 0.0398(15) Uani 1 1 d . . .
C25 C 0.01124(16) 0.2750(8) -0.0077(2) 0.0338(13) Uani 1 1 d . . .
C26 C 0.03684(17) 0.3313(8) -0.0310(2) 0.0363(14) Uani 1 1 d . . .
C27 C 0.03116(18) 0.2781(8) -0.0819(2) 0.0374(14) Uani 1 1 d . . .
C28 C -0.0036(2) 0.3062(10) -0.1251(2) 0.0482(17) Uani 1 1 d . . .
C29 C -0.0069(3) 0.2507(14) -0.1711(3) 0.072(3) Uani 1 1 d . . .
C30 C 0.0239(3) 0.1672(14) -0.1739(3) 0.076(3) Uani 1 1 d . . .
C31 C 0.0583(3) 0.1366(12) -0.1315(3) 0.065(2) Uani 1 1 d . . .
C32 C 0.0615(2) 0.1917(9) -0.0864(3) 0.0454(17) Uani 1 1 d . . .
C41 C 0.23430(19) 0.4521(10) 0.2480(3) 0.0475(17) Uani 1 1 d . . .
C42 C 0.2534(2) 0.4211(12) 0.2980(3) 0.058(2) Uani 1 1 d . . .
C43 C 0.2320(2) 0.3828(10) 0.3240(3) 0.0545(19) Uani 1 1 d . . .
C44 C 0.1911(2) 0.3816(9) 0.2992(2) 0.0449(16) Uani 1 1 d . . .
C45 C 0.17314(17) 0.4138(7) 0.2484(2) 0.0328(13) Uani 1 1 d . . .
C46 C 0.12967(17) 0.4149(8) 0.2174(2) 0.0334(13) Uani 1 1 d . . .
C47 C 0.10162(17) 0.3848(8) 0.2398(2) 0.0351(14) Uani 1 1 d . . .
C48 C 0.1002(2) 0.4993(11) 0.2748(3) 0.0498(18) Uani 1 1 d . . .
C49 C 0.0757(2) 0.4704(14) 0.2975(3) 0.068(2) Uani 1 1 d . . .
C50 C 0.0529(3) 0.3286(16) 0.2862(3) 0.079(3) Uani 1 1 d . . .
C51 C 0.0538(3) 0.2199(15) 0.2514(5) 0.079(3) Uani 1 1 d . . .
C52 C 0.0779(2) 0.2454(10) 0.2276(3) 0.0528(18) Uani 1 1 d . . .
Cl1 Cl 0.12742(5) 0.8955(2) 0.17521(6) 0.0432(4) Uani 1 1 d . . .
O42 O 0.14185(18) 1.0605(6) 0.1895(2) 0.0737(16) Uani 1 1 d . . .
O43 O 0.10612(19) 0.8843(8) 0.1219(2) 0.0876(19) Uani 1 1 d . . .
O44 O 0.10332(17) 0.8440(8) 0.1988(2) 0.0808(18) Uani 1 1 d . . .
Cl2 Cl 0.16568(6) 0.9518(2) 0.02086(9) 0.0625(5) Uani 1 1 d . . .
O51 O 0.1401(2) 0.8482(9) 0.0279(4) 0.131(3) Uani 1 1 d . . .
O52 O 0.1526(6) 0.952(3) -0.0301(5) 0.317(11) Uani 1 1 d . . .
O53 O 0.2018(2) 0.8837(12) 0.0332(5) 0.160(4) Uani 1 1 d . . .
O54 O 0.1602(4) 1.1148(10) 0.0261(5) 0.190(5) Uani 1 1 d . . .
H1 H 0.1254(19) 0.466(8) -0.074(2) 0.037(17) Uiso 1 1 d . . .
H2 H 0.161(2) 0.417(9) -0.118(3) 0.06(2) Uiso 1 1 d . . .
H3 H 0.230(2) 0.397(9) -0.076(3) 0.06(2) Uiso 1 1 d . . .
H4 H 0.2565(18) 0.439(7) 0.008(2) 0.026(16) Uiso 1 1 d . . .
H8 H 0.2855(17) 0.657(8) 0.074(2) 0.030(17) Uiso 1 1 d . . .
H9 H 0.349(2) 0.625(9) 0.127(2) 0.04(2) Uiso 1 1 d . . .
H10 H 0.373(3) 0.467(11) 0.196(3) 0.08(3) Uiso 1 1 d . . .
H11 H 0.326(3) 0.290(14) 0.200(4) 0.11(4) Uiso 1 1 d . . .
H12 H 0.2621(17) 0.321(7) 0.153(2) 0.028(17) Uiso 1 1 d . . .
H21 H 0.0142(19) 0.281(8) 0.097(2) 0.036(19) Uiso 1 1 d . . .
H22 H -0.044(2) 0.157(11) 0.066(3) 0.08(3) Uiso 1 1 d . . .
H23 H -0.068(2) 0.080(9) -0.021(2) 0.05(2) Uiso 1 1 d . . .
H24 H -0.032(2) 0.153(10) -0.062(3) 0.07(2) Uiso 1 1 d . . .
H28 H -0.0261(18) 0.374(8) -0.123(2) 0.040(17) Uiso 1 1 d . . .
H29 H -0.030(2) 0.269(10) -0.200(3) 0.07(2) Uiso 1 1 d . . .
H30 H 0.025(2) 0.138(10) -0.201(3) 0.06(2) Uiso 1 1 d . . .
H31 H 0.0792(18) 0.086(8) -0.134(2) 0.039(17) Uiso 1 1 d . . .
H32 H 0.0790(19) 0.179(8) -0.062(2) 0.03(2) Uiso 1 1 d . . .
H41 H 0.2448(18) 0.480(8) 0.228(2) 0.034(17) Uiso 1 1 d . . .
H42 H 0.275(2) 0.434(10) 0.313(3) 0.06(3) Uiso 1 1 d . . .
H43 H 0.2447(19) 0.358(8) 0.360(3) 0.050(19) Uiso 1 1 d . . .
H44 H 0.1780(18) 0.362(8) 0.318(2) 0.038(17) Uiso 1 1 d . . .
H48 H 0.1172(15) 0.575(7) 0.2840(19) 0.013(14) Uiso 1 1 d . . .
H49 H 0.073(2) 0.546(11) 0.321(3) 0.09(3) Uiso 1 1 d . . .
H50 H 0.037(3) 0.312(12) 0.301(3) 0.10(3) Uiso 1 1 d . . .
H51 H 0.042(3) 0.139(15) 0.242(4) 0.12(5) Uiso 1 1 d . . .
H52 H 0.0807(17) 0.169(8) 0.204(2) 0.040(17) Uiso 1 1 d . . .
HO31 H 0.1184(15) 0.657(7) 0.0873(19) 0.005(15) Uiso 1 1 d . . .
HWA H 0.138(2) 0.193(9) 0.076(3) 0.05(2) Uiso 1 1 d . . .
HWB H 0.121(3) 0.175(14) 0.101(4) 0.10(5) Uiso 1 1 d . . .

loop_
_atom_site_aniso_label
_atom_site_aniso_U_11
_atom_site_aniso_U_22
_atom_site_aniso_U_33
_atom_site_aniso_U_23
_atom_site_aniso_U_13
_atom_site_aniso_U_12
Cu1 0.0273(4) 0.0458(5) 0.0320(4) 0.0003(3) 0.0134(3) -0.0047(3)
Cu2 0.0282(4) 0.0418(4) 0.0311(4) -0.0019(3) 0.0129(3) -0.0064(3)
Cu3 0.0283(4) 0.0475(5) 0.0306(4) 0.0012(3) 0.0146(3) -0.0002(3)
O1 0.036(2) 0.065(3) 0.029(2) -0.003(2) 0.0169(18) -0.001(2)
N1 0.034(3) 0.042(3) 0.031(3) 0.003(2) 0.012(2) -0.004(2)
N2 0.031(3) 0.045(3) 0.029(2) 0.000(2) 0.016(2) -0.001(2)
O11 0.031(2) 0.058(3) 0.035(2) -0.001(2) 0.0148(18) -0.013(2)
N11 0.030(3) 0.036(3) 0.040(3) 0.000(2) 0.016(2) -0.004(2)
N12 0.027(3) 0.045(3) 0.031(3) 0.002(2) 0.010(2) -0.003(2)
O21 0.029(2) 0.061(3) 0.033(2) -0.003(2) 0.0132(19) -0.006(2)
N21 0.032(3) 0.041(3) 0.039(3) -0.002(2) 0.018(2) 0.003(2)
N22 0.028(2) 0.035(3) 0.034(3) -0.001(2) 0.012(2) 0.000(2)
O31 0.032(2) 0.032(3) 0.041(2) -0.002(2) 0.0188(19) 0.001(2)
O41 0.048(3) 0.046(3) 0.091(4) -0.009(3) 0.017(3) 0.006(3)
OW 0.119(6) 0.045(4) 0.094(5) 0.011(3) 0.071(5) 0.020(4)
C1 0.038(4) 0.069(5) 0.033(3) -0.002(3) 0.009(3) -0.008(4)
C2 0.070(5) 0.082(6) 0.027(4) -0.007(4) 0.021(4) -0.010(5)
C3 0.052(4) 0.071(5) 0.041(4) -0.004(4) 0.026(3) 0.002(4)
C4 0.037(4) 0.051(4) 0.040(4) 0.002(3) 0.022(3) 0.002(3)
C5 0.034(3) 0.031(3) 0.036(3) 0.003(3) 0.017(3) -0.001(3)
C6 0.035(3) 0.036(3) 0.032(3) 0.003(3) 0.017(3) -0.002(3)
C7 0.032(3) 0.049(4) 0.036(3) -0.003(3) 0.017(3) 0.006(3)
C8 0.038(4) 0.059(5) 0.051(4) -0.005(4) 0.023(3) -0.003(4)
C9 0.035(4) 0.077(6) 0.082(6) -0.023(5) 0.032(4) -0.010(4)
C10 0.041(5) 0.090(7) 0.060(5) -0.018(5) 0.005(4) 0.012(5)
C11 0.054(5) 0.080(6) 0.043(4) 0.005(4) 0.015(4) 0.028(5)
C12 0.045(4) 0.059(5) 0.043(4) 0.003(3) 0.020(3) 0.009(4)
C21 0.044(4) 0.050(4) 0.045(4) 0.001(3) 0.023(4) -0.002(3)
C22 0.044(4) 0.048(4) 0.060(5) 0.008(4) 0.028(4) -0.006(3)
C23 0.028(3) 0.047(4) 0.061(4) 0.006(3) 0.018(3) -0.005(3)
C24 0.028(3) 0.042(4) 0.042(4) -0.001(3) 0.009(3) -0.001(3)
C25 0.024(3) 0.034(3) 0.039(3) 0.000(3) 0.010(3) 0.001(3)
C26 0.023(3) 0.043(4) 0.035(3) 0.000(3) 0.006(3) 0.003(3)
C27 0.036(3) 0.041(4) 0.034(3) -0.002(3) 0.014(3) -0.005(3)
C28 0.035(4) 0.063(5) 0.041(4) -0.004(3) 0.012(3) -0.002(3)
C29 0.058(5) 0.111(8) 0.034(4) -0.005(5) 0.007(4) -0.011(5)
C30 0.083(7) 0.106(8) 0.048(5) -0.023(5) 0.036(5) -0.014(6)
C31 0.062(5) 0.076(6) 0.072(6) -0.016(5) 0.043(5) -0.004(5)
C32 0.037(4) 0.048(4) 0.045(4) -0.002(4) 0.012(4) 0.000(3)
C41 0.032(3) 0.066(5) 0.047(4) 0.004(4) 0.019(3) 0.010(3)
C42 0.028(4) 0.088(6) 0.049(4) 0.007(4) 0.010(4) 0.008(4)
C43 0.052(4) 0.066(5) 0.039(4) 0.009(4) 0.014(4) 0.013(4)
C44 0.046(4) 0.058(5) 0.032(3) 0.008(3) 0.018(3) 0.004(3)
C45 0.032(3) 0.031(3) 0.037(3) 0.002(3) 0.017(3) 0.002(3)
C46 0.033(3) 0.036(3) 0.029(3) 0.001(3) 0.012(3) 0.001(3)
C47 0.028(3) 0.043(4) 0.036(3) 0.006(3) 0.015(3) 0.002(3)
C48 0.050(4) 0.060(5) 0.046(4) -0.010(4) 0.028(3) -0.007(4)
C49 0.057(5) 0.104(7) 0.052(5) -0.014(5) 0.031(4) 0.004(5)
C50 0.054(5) 0.134(10) 0.062(5) 0.006(6) 0.039(5) -0.002(6)
C51 0.069(6) 0.080(7) 0.109(8) 0.000(6) 0.058(6) -0.021(6)
C52 0.048(4) 0.054(5) 0.068(5) -0.007(4) 0.036(4) -0.010(4)
Cl1 0.0444(9) 0.0379(9) 0.0466(9) -0.0042(7) 0.0189(8) -0.0006(7)
O42 0.091(4) 0.037(3) 0.099(4) -0.015(3) 0.048(4) -0.010(3)
O43 0.098(5) 0.089(5) 0.052(3) -0.001(3) 0.010(3) 0.011(4)
O44 0.076(4) 0.091(5) 0.097(4) -0.013(4) 0.057(4) -0.019(4)
Cl2 0.0653(12) 0.0487(11) 0.0899(15) 0.0082(10) 0.0489(11) 0.0065(10)
O51 0.114(6) 0.064(4) 0.277(11) 0.033(6) 0.143(7) 0.007(4)
O52 0.45(3) 0.39(3) 0.174(12) 0.079(15) 0.191(16) 0.12(2)
O53 0.083(5) 0.115(7) 0.287(13) 0.057(8) 0.084(7) -0.005(5)
O54 0.292(14) 0.054(5) 0.339(16) -0.020(7) 0.245(13) -0.026(7)

loop_
_atom_type_symbol
_atom_type_description
_atom_type_scat_dispersion_real
_atom_type_scat_dispersion_imag
_atom_type_scat_source
C C 0.0033 0.0016 'International Tables Vol C Tables 4.2.6.8 and 6.1.1.4'
H H 0.0000 0.0000 'International Tables Vol C Tables 4.2.6.8 and 6.1.1.4'
N N 0.0061 0.0033 'International Tables Vol C Tables 4.2.6.8 and 6.1.1.4'
O O 0.0106 0.0060 'International Tables Vol C Tables 4.2.6.8 and 6.1.1.4'
Cu Cu 0.3201 1.2651 'International Tables Vol C Tables 4.2.6.8 and 6.1.1.4'
Cl Cl 0.1484 0.1585 'International Tables Vol C Tables 4.2.6.8 and 6.1.1.4'

loop_
_geom_angle_atom_site_label_1
_geom_angle_atom_site_label_2
_geom_angle_atom_site_label_3
_geom_angle
_geom_angle_site_symmetry_1
_geom_angle_site_symmetry_3
_geom_angle_publ_flag
O11 Cu1 O31 93.99(18) . . ?
O11 Cu1 N1 93.24(19) . . ?
O31 Cu1 N1 172.16(19) . . ?
O11 Cu1 N2 161.6(2) . . ?
O31 Cu1 N2 91.16(19) . . ?
N1 Cu1 N2 81.0(2) . . ?
O21 Cu2 O31 94.38(18) . . ?
O21 Cu2 N12 175.44(19) . . ?
O31 Cu2 N12 90.11(19) . . ?
O21 Cu2 N11 94.68(19) . . ?
O31 Cu2 N11 169.1(2) . . ?
N12 Cu2 N11 80.8(2) . . ?
O21 Cu2 OW 90.7(2) . . ?
O31 Cu2 OW 76.9(3) . . ?
N12 Cu2 OW 91.1(2) . . ?
N11 Cu2 OW 109.1(3) . . ?
O1 Cu3 N22 173.4(2) . . ?
O1 Cu3 N21 94.67(19) . . ?
N22 Cu3 N21 81.6(2) . . ?
O1 Cu3 O31 94.22(18) . . ?
N22 Cu3 O31 90.20(19) . . ?
N21 Cu3 O31 168.48(19) . . ?
N2 O1 Cu3 113.9(3) . . ?
C1 N1 C5 119.9(6) . . ?
C1 N1 Cu1 125.9(5) . . ?
C5 N1 Cu1 114.1(4) . . ?
C6 N2 O1 120.4(5) . . ?
C6 N2 Cu1 116.8(4) . . ?
O1 N2 Cu1 122.7(3) . . ?
N12 O11 Cu1 114.0(3) . . ?
C21 N11 C25 120.2(6) . . ?
C21 N11 Cu2 126.5(5) . . ?
C25 N11 Cu2 113.3(4) . . ?
C26 N12 O11 119.3(5) . . ?
C26 N12 Cu2 117.1(4) . . ?
O11 N12 Cu2 123.0(3) . . ?
N22 O21 Cu2 110.8(3) . . ?
C41 N21 C45 119.4(6) . . ?
C41 N21 Cu3 127.9(5) . . ?
C45 N21 Cu3 112.7(4) . . ?
C46 N22 O21 120.2(5) . . ?
C46 N22 Cu3 116.7(4) . . ?
O21 N22 Cu3 123.0(3) . . ?
Cu1 O31 Cu2 110.1(2) . . ?
Cu1 O31 Cu3 110.1(2) . . ?
Cu2 O31 Cu3 105.4(2) . . ?
Cu1 O31 HO31 114(4) . . ?
Cu2 O31 HO31 110(5) . . ?
Cu3 O31 HO31 107(4) . . ?
Cu2 OW HWA 128(6) . . ?
Cu2 OW HWB 96(10) . . ?
HWA OW HWB 114(10) . . ?
N1 C1 C2 121.4(7) . . ?
N1 C1 H1 118(4) . . ?
C2 C1 H1 120(4) . . ?
C1 C2 C3 119.7(6) . . ?
C1 C2 H2 119(5) . . ?
C3 C2 H2 121(5) . . ?
C4 C3 C2 118.5(7) . . ?
C4 C3 H3 120(4) . . ?
C2 C3 H3 121(4) . . ?
C3 C4 C5 120.0(7) . . ?
C3 C4 H4 119(4) . . ?
C5 C4 H4 121(4) . . ?
N1 C5 C4 120.5(6) . . ?
N1 C5 C6 114.3(5) . . ?
C4 C5 C6 125.2(6) . . ?
N2 C6 C7 123.9(5) . . ?
N2 C6 C5 113.6(5) . . ?
C7 C6 C5 122.4(5) . . ?
C12 C7 C8 118.9(6) . . ?
C12 C7 C6 120.3(6) . . ?
C8 C7 C6 120.9(6) . . ?
C7 C8 C9 119.2(8) . . ?
C7 C8 H8 116(4) . . ?
C9 C8 H8 124(4) . . ?
C10 C9 C8 120.7(8) . . ?
C10 C9 H9 124(5) . . ?
C8 C9 H9 115(5) . . ?
C11 C10 C9 119.6(8) . . ?
C11 C10 H10 125(5) . . ?
C9 C10 H10 116(5) . . ?
C10 C11 C12 120.7(9) . . ?
C10 C11 H11 120(8) . . ?
C12 C11 H11 117(8) . . ?
C11 C12 C7 121.0(8) . . ?
C11 C12 H12 121(4) . . ?
C7 C12 H12 118(4) . . ?
N11 C21 C22 122.5(7) . . ?
N11 C21 H21 118(5) . . ?
C22 C21 H21 120(5) . . ?
C23 C22 C21 118.2(7) . . ?
C23 C22 H22 126(5) . . ?
C21 C22 H22 116(5) . . ?
C22 C23 C24 119.7(7) . . ?
C22 C23 H23 120(4) . . ?
C24 C23 H23 120(4) . . ?
C25 C24 C23 119.7(7) . . ?
C25 C24 H24 122(5) . . ?
C23 C24 H24 118(5) . . ?
N11 C25 C24 119.7(6) . . ?
N11 C25 C26 114.8(5) . . ?
C24 C25 C26 125.4(6) . . ?
N12 C26 C25 113.3(5) . . ?
N12 C26 C27 123.2(6) . . ?
C25 C26 C27 123.3(5) . . ?
C32 C27 C28 118.4(6) . . ?
C32 C27 C26 118.3(6) . . ?
C28 C27 C26 123.3(6) . . ?
C29 C28 C27 120.0(7) . . ?
C29 C28 H28 120(3) . . ?
C27 C28 H28 120(3) . . ?
C30 C29 C28 119.7(8) . . ?
C30 C29 H29 121(5) . . ?
C28 C29 H29 119(5) . . ?
C29 C30 C31 121.1(8) . . ?
C29 C30 H30 125(5) . . ?
C31 C30 H30 113(5) . . ?
C32 C31 C30 119.0(8) . . ?
C32 C31 H31 121(4) . . ?
C30 C31 H31 120(4) . . ?
C31 C32 C27 121.8(7) . . ?
C31 C32 H32 124(5) . . ?
C27 C32 H32 114(5) . . ?
N21 C41 C42 122.3(7) . . ?
N21 C41 H41 111(4) . . ?
C42 C41 H41 127(4) . . ?
C41 C42 C43 119.3(7) . . ?
C41 C42 H42 125(6) . . ?
C43 C42 H42 115(6) . . ?
C42 C43 C44 119.5(7) . . ?
C42 C43 H43 122(4) . . ?
C44 C43 H43 119(4) . . ?
C45 C44 C43 118.8(6) . . ?
C45 C44 H44 124(4) . . ?
C43 C44 H44 117(4) . . ?
N21 C45 C44 120.7(6) . . ?
N21 C45 C46 115.3(5) . . ?
C44 C45 C46 124.0(6) . . ?
N22 C46 C45 113.3(5) . . ?
N22 C46 C47 124.9(5) . . ?
C45 C46 C47 121.8(5) . . ?
C52 C47 C48 119.8(6) . . ?
C52 C47 C46 121.2(6) . . ?
C48 C47 C46 119.0(6) . . ?
C49 C48 C47 120.0(8) . . ?
C49 C48 H48 123(4) . . ?
C47 C48 H48 117(4) . . ?
C50 C49 C48 120.1(8) . . ?
C50 C49 H49 117(5) . . ?
C48 C49 H49 123(6) . . ?
C51 C50 C49 119.4(8) . . ?
C51 C50 H50 121(7) . . ?
C49 C50 H50 119(6) . . ?
C50 C51 C52 122.0(10) . . ?
C50 C51 H51 129(9) . . ?
C52 C51 H51 109(9) . . ?
C47 C52 C51 118.6(8) . . ?
C47 C52 H52 116(4) . . ?
C51 C52 H52 125(4) . . ?
O42 Cl1 O44 111.4(4) . . ?
O42 Cl1 O43 110.3(4) . . ?
O44 Cl1 O43 110.5(4) . . ?
O42 Cl1 O41 108.7(3) . . ?
O44 Cl1 O41 108.1(4) . . ?
O43 Cl1 O41 107.7(4) . . ?
O54 Cl2 O51 114.8(5) . . ?
O54 Cl2 O53 123.1(7) . . ?
O51 Cl2 O53 114.3(5) . . ?
O54 Cl2 O52 97.2(10) . . ?
O51 Cl2 O52 103.4(10) . . ?
O53 Cl2 O52 97.9(9) . . ?

loop_
_geom_bond_atom_site_label_1
_geom_bond_atom_site_label_2
_geom_bond_distance
_geom_bond_site_symmetry_2
_geom_bond_publ_flag
Cu1 O11 1.923(4) . ?
Cu1 O31 1.949(4) . ?
Cu1 N1 1.964(5) . ?
Cu1 N2 1.969(5) . ?
Cu2 O21 1.921(4) . ?
Cu2 O31 1.964(5) . ?
Cu2 N12 1.966(5) . ?
Cu2 N11 1.982(5) . ?
Cu2 OW 2.421(8) . ?
Cu3 O1 1.912(4) . ?
Cu3 N22 1.968(5) . ?
Cu3 N21 1.974(5) . ?
Cu3 O31 1.979(5) . ?
O1 N2 1.331(6) . ?
N1 C1 1.339(8) . ?
N1 C5 1.342(7) . ?
N2 C6 1.281(7) . ?
O11 N12 1.332(6) . ?
N11 C21 1.335(8) . ?
N11 C25 1.356(7) . ?
N12 C26 1.293(7) . ?
O21 N22 1.344(6) . ?
N21 C41 1.334(8) . ?
N21 C45 1.357(7) . ?
N22 C46 1.287(7) . ?
O31 HO31 0.69(5) . ?
O41 Cl1 1.438(5) . ?
OW HWA 0.77(7) . ?
OW HWB 0.64(10) . ?
C1 C2 1.364(10) . ?
C1 H1 0.92(6) . ?
C2 C3 1.382(10) . ?
C2 H2 0.91(7) . ?
C3 C4 1.371(9) . ?
C3 H3 0.96(7) . ?
C4 C5 1.379(8) . ?
C4 H4 0.84(6) . ?
C5 C6 1.488(8) . ?
C6 C7 1.487(8) . ?
C7 C12 1.384(9) . ?
C7 C8 1.394(9) . ?
C8 C9 1.397(10) . ?
C8 H8 0.90(6) . ?
C9 C10 1.375(13) . ?
C9 H9 0.78(7) . ?
C10 C11 1.366(13) . ?
C10 H10 0.93(9) . ?
C11 C12 1.370(10) . ?
C11 H11 0.82(10) . ?
C12 H12 0.87(6) . ?
C21 C22 1.380(10) . ?
C21 H21 0.80(6) . ?
C22 C23 1.370(10) . ?
C22 H22 0.95(8) . ?
C23 C24 1.396(9) . ?
C23 H23 0.91(7) . ?
C24 C25 1.382(8) . ?
C24 H24 0.86(7) . ?
C25 C26 1.474(8) . ?
C26 C27 1.485(8) . ?
C27 C32 1.384(9) . ?
C27 C28 1.393(9) . ?
C28 C29 1.382(10) . ?
C28 H28 1.02(6) . ?
C29 C30 1.368(13) . ?
C29 H29 0.93(7) . ?
C30 C31 1.375(12) . ?
C30 H30 0.87(7) . ?
C31 C32 1.358(10) . ?
C31 H31 0.92(6) . ?
C32 H32 0.74(6) . ?
C41 C42 1.355(10) . ?
C41 H41 0.86(6) . ?
C42 C43 1.367(11) . ?
C42 H42 0.73(7) . ?
C43 C44 1.388(10) . ?
C43 H43 0.97(7) . ?
C44 C45 1.376(8) . ?
C44 H44 0.89(6) . ?
C45 C46 1.486(8) . ?
C46 C47 1.487(8) . ?
C47 C52 1.368(9) . ?
C47 C48 1.394(9) . ?
C48 C49 1.374(10) . ?
C48 H48 0.83(5) . ?
C49 C50 1.369(14) . ?
C49 H49 0.94(9) . ?
C50 C51 1.354(15) . ?
C50 H50 0.89(9) . ?
C51 C52 1.384(11) . ?
C51 H51 0.76(11) . ?
C52 H52 0.96(6) . ?
Cl1 O42 1.413(5) . ?
Cl1 O44 1.420(6) . ?
Cl1 O43 1.427(6) . ?
Cl2 O54 1.333(8) . ?
Cl2 O51 1.350(6) . ?
Cl2 O53 1.355(8) . ?
Cl2 O52 1.367(14) . ?
